data_1506116
loop_
_publ_author_name
'He, Yong'
'Funk, Raymond L.'

_publ_section_title
;
 Total syntheses of (+-)-\b-erythroidine and (+-)-8-oxo-\b-erythroidine by
 an intramolecular Diels-Alder cycloaddition of a 2-amidoacrolein
;
_journal_coden_ASTM ORLEF7
_journal_issue 17
_journal_name_full 'Organic Letters'
_journal_page_first 3689
_journal_page_last 3692
_journal_paper_doi 10.1021/ol061267r
_journal_volume 8
_journal_year 2006
_chemical_formula_moiety 'C19 H19 Br1 N5 O5, C1 H2 Cl2'
_chemical_formula_sum 'C20 H21 Br Cl2 N5 O5'
_chemical_formula_weight 562.23
_space_group_IT_number 2
_symmetry_cell_setting triclinic
_symmetry_space_group_name_Hall '-P 1'
_symmetry_space_group_name_H-M 'P -1'
_atom_sites_solution_hydrogens geom
_atom_sites_solution_primary direct
_atom_sites_solution_secondary difmap
_audit_creation_method SHELXL-97
_cell_angle_alpha 74.69(2)
_cell_angle_beta 77.23(2)
_cell_angle_gamma 85.51(2)
_cell_formula_units_Z 2
_cell_length_a 8.044(10)
_cell_length_b 11.217(14)
_cell_length_c 13.883(18)
_cell_measurement_reflns_used 4007
_cell_measurement_temperature 153(2)
_cell_measurement_theta_max 28.229
_cell_measurement_theta_min 2.602
_cell_volume 1178(3)
_computing_cell_refinement 'Bruker SMART'
_computing_data_collection 'Bruker SMART'
_computing_data_reduction 'Bruker SAINT'
_computing_molecular_graphics 'Bruker SHELXTL'
_computing_publication_material 'Bruker SHELXTL'
_computing_structure_refinement 'SHELXL-97 (Sheldrick, 1997)'
_computing_structure_solution 'SHELXS-97 (Sheldrick, 1990)'
_diffrn_ambient_temperature 153(2)
_diffrn_measured_fraction_theta_full 0.915
_diffrn_measured_fraction_theta_max 0.915
_diffrn_measurement_device_type 'CCD area detector'
_diffrn_measurement_method 'phi and omega scans'
_diffrn_radiation_monochromator graphite
_diffrn_radiation_source 'fine-focus sealed tube'
_diffrn_radiation_type MoK\a
_diffrn_radiation_wavelength 0.71073
_diffrn_reflns_av_R_equivalents 0.0485
_diffrn_reflns_av_sigmaI/netI 0.0807
_diffrn_reflns_limit_h_max 10
_diffrn_reflns_limit_h_min -10
_diffrn_reflns_limit_k_max 14
_diffrn_reflns_limit_k_min -14
_diffrn_reflns_limit_l_max 18
_diffrn_reflns_limit_l_min -18
_diffrn_reflns_number 9874
_diffrn_reflns_theta_full 28.49
_diffrn_reflns_theta_max 28.49
_diffrn_reflns_theta_min 2.12
_exptl_absorpt_coefficient_mu 2.013
_exptl_absorpt_correction_T_max 0.770
_exptl_absorpt_correction_T_min 0.552
_exptl_absorpt_correction_type analytical
_exptl_absorpt_process_details SADABS
_exptl_crystal_colour orange
_exptl_crystal_density_diffrn 1.582
_exptl_crystal_density_method 'not measured'
_exptl_crystal_description plate
_exptl_crystal_F_000 570
_exptl_crystal_size_max 0.40
_exptl_crystal_size_mid 0.25
_exptl_crystal_size_min 0.13
_refine_diff_density_max 1.063
_refine_diff_density_min -1.022
_refine_diff_density_rms 0.138
_refine_ls_extinction_method none
_refine_ls_goodness_of_fit_ref 0.980
_refine_ls_hydrogen_treatment noref
_refine_ls_matrix_type full
_refine_ls_number_parameters 298
_refine_ls_number_reflns 5650
_refine_ls_number_restraints 0
_refine_ls_restrained_S_all 0.980
_refine_ls_R_factor_all 0.0908
_refine_ls_R_factor_gt 0.0740
_refine_ls_shift/su_max 0.000
_refine_ls_shift/su_mean 0.000
_refine_ls_structure_factor_coef Fsqd
_refine_ls_weighting_details 'calc w=1/[\s^2^(Fo^2^)+(0.1315P)^2^+0.0000P] where P=(Fo^2^+2Fc^2^)/3'
_refine_ls_weighting_scheme calc
_refine_ls_wR_factor_gt 0.1969
_refine_ls_wR_factor_ref 0.2061
_reflns_number_gt 3734
_reflns_number_total 5650
_reflns_threshold_expression >2sigma(I)
_cod_data_source_file ol061267rsi20060524_063543.cif
_cod_data_source_block yxh12s
_cod_depositor_comments
;
The following automatic conversions were performed:

'_symmetry_cell_setting' value 'Triclinic' changed to 'triclinic'
according to /home/saulius/struct/CIF-dictionaries/cif_core.dic
dictionary named 'cif_core.dic' version 2.4.1 from 2010-06-29.

Automatic conversion script
Id: cif_fix_values 1715 2011-07-08 13:25:40Z adriana 

 Updated bibliographic information.

 Antanas Vaitkus,
 2019-09-20
;
_cod_original_sg_symbol_H-M P-1
_cod_database_code 1506116

loop_
_symmetry_equiv_pos_as_xyz
'x, y, z'
'-x, -y, -z'

loop_
_atom_site_label
_atom_site_type_symbol
_atom_site_fract_x
_atom_site_fract_y
_atom_site_fract_z
_atom_site_U_iso_or_equiv
_atom_site_adp_type
_atom_site_occupancy
_atom_site_symmetry_multiplicity
_atom_site_calc_flag
_atom_site_refinement_flags
Br1 Br 0.09910(6) 0.16433(4) 0.46078(4) 0.0494(2) Uani 1 1 d .
C1 C -0.0930(5) 0.3860(5) 0.4452(4) 0.0465(11) Uani 1 1 d .
H23A H -0.1147 0.4726 0.4256 0.056 Uiso 1 1 calc R
H23B H -0.1842 0.3316 0.4801 0.056 Uiso 1 1 calc R
C2 C 0.0630(5) 0.3416(4) 0.4241(3) 0.0359(9) Uani 1 1 d .
C3 C 0.2218(5) 0.4128(4) 0.3700(3) 0.0312(8) Uani 1 1 d .
H2A H 0.3162 0.3782 0.4050 0.037 Uiso 1 1 calc R
H2B H 0.2026 0.5002 0.3729 0.037 Uiso 1 1 calc R
C4 C 0.2719(4) 0.4068(3) 0.2585(3) 0.0250(7) Uani 1 1 d .
H3A H 0.2548 0.3219 0.2546 0.030 Uiso 1 1 calc R
H3B H 0.1962 0.4635 0.2189 0.030 Uiso 1 1 calc R
C5 C 0.4940(4) 0.5474(3) 0.1401(3) 0.0238(7) Uani 1 1 d .
C6 C 0.6838(4) 0.5383(3) 0.0910(3) 0.0285(8) Uani 1 1 d .
H5A H 0.6995 0.5224 0.0227 0.034 Uiso 1 1 calc R
H5B H 0.7439 0.6145 0.0848 0.034 Uiso 1 1 calc R
C7 C 0.7457(4) 0.4281(3) 0.1669(3) 0.0270(8) Uani 1 1 d .
H6 H 0.7632 0.4588 0.2253 0.032 Uiso 1 1 calc R
C8 C 0.5891(4) 0.3457(3) 0.2064(3) 0.0233(7) Uani 1 1 d .
C9 C 0.6101(5) 0.2534(4) 0.3045(3) 0.0298(8) Uani 1 1 d .
H8A H 0.5084 0.2010 0.3327 0.036 Uiso 1 1 calc R
H8B H 0.6226 0.2973 0.3556 0.036 Uiso 1 1 calc R
C10 C 0.7711(6) 0.1722(4) 0.2810(3) 0.0402(10) Uani 1 1 d .
H9 H 0.7823 0.0895 0.3197 0.048 Uiso 1 1 calc R
C11 C 0.9083(5) 0.2330(4) 0.1929(4) 0.0424(10) Uani 1 1 d .
H10 H 1.0077 0.1853 0.1751 0.051 Uiso 1 1 calc R
C12 C 0.8993(5) 0.3502(4) 0.1381(3) 0.0376(9) Uani 1 1 d .
H11 H 0.9886 0.3833 0.0819 0.045 Uiso 1 1 calc R
C13 C 0.5618(4) 0.2846(3) 0.1265(3) 0.0225(7) Uani 1 1 d .
H12 H 0.6172 0.3140 0.0570 0.027 Uiso 1 1 calc R
C14 C 0.3213(4) 0.0528(3) 0.1016(3) 0.0220(7) Uani 1 1 d .
C15 C 0.2749(5) -0.0135(3) 0.2042(3) 0.0284(8) Uani 1 1 d .
H20 H 0.3089 0.0157 0.2551 0.034 Uiso 1 1 calc R
C16 C 0.1820(5) -0.1191(4) 0.2330(3) 0.0330(9) Uani 1 1 d .
H19 H 0.1530 -0.1630 0.3028 0.040 Uiso 1 1 calc R
C17 C 0.1311(5) -0.1609(3) 0.1592(3) 0.0297(8) Uani 1 1 d .
C18 C 0.1673(4) -0.0999(3) 0.0588(3) 0.0278(8) Uani 1 1 d .
H17 H 0.1295 -0.1301 0.0097 0.033 Uiso 1 1 calc R
C19 C 0.2612(4) 0.0082(3) 0.0292(3) 0.0211(7) Uani 1 1 d .
C20 C 0.6079(7) 0.7861(5) 0.3640(4) 0.0594(14) Uani 1 1 d .
H22A H 0.6257 0.8225 0.2894 0.071 Uiso 1 1 calc R
H22B H 0.7192 0.7837 0.3839 0.071 Uiso 1 1 calc R
Cl1 Cl 0.4647(2) 0.88163(13) 0.42713(10) 0.0605(4) Uani 1 1 d .
Cl2 Cl 0.5371(2) 0.63632(15) 0.39174(15) 0.0816(5) Uani 1 1 d .
N1 N 0.4499(4) 0.4406(3) 0.2124(2) 0.0230(6) Uani 1 1 d .
N2 N 0.0338(4) -0.2741(3) 0.1888(3) 0.0399(9) Uani 1 1 d .
N3 N 0.4629(4) 0.1924(3) 0.1541(2) 0.0245(6) Uani 1 1 d .
N4 N 0.4218(4) 0.1530(3) 0.0761(2) 0.0245(6) Uani 1 1 d .
H4 H 0.4597 0.1917 0.0117 0.029 Uiso 1 1 calc R
N6 N 0.2926(4) 0.0702(3) -0.0775(2) 0.0266(7) Uani 1 1 d .
O1 O -0.0088(4) -0.3100(3) 0.1221(3) 0.0559(9) Uani 1 1 d .
O2 O -0.0013(4) -0.3277(3) 0.2790(3) 0.0533(9) Uani 1 1 d .
O3 O 0.3963(3) 0.6349(2) 0.1161(2) 0.0315(6) Uani 1 1 d .
O4 O 0.3825(4) 0.1626(2) -0.1087(2) 0.0337(6) Uani 1 1 d .
O5 O 0.2285(4) 0.0301(3) -0.1350(2) 0.0380(7) Uani 1 1 d .

loop_
_atom_site_aniso_label
_atom_site_aniso_U_11
_atom_site_aniso_U_22
_atom_site_aniso_U_33
_atom_site_aniso_U_23
_atom_site_aniso_U_13
_atom_site_aniso_U_12
Br1 0.0426(3) 0.0449(3) 0.0547(4) 0.0020(2) -0.0120(2) -0.0107(2)
C1 0.027(2) 0.060(3) 0.047(3) -0.012(2) 0.0040(19) -0.010(2)
C2 0.033(2) 0.042(2) 0.030(2) -0.0085(18) 0.0012(17) -0.0098(18)
C3 0.0238(18) 0.043(2) 0.028(2) -0.0137(17) 0.0003(15) -0.0088(16)
C4 0.0151(16) 0.0338(18) 0.0258(19) -0.0079(15) -0.0022(13) -0.0033(14)
C5 0.0207(17) 0.0282(17) 0.0249(18) -0.0094(15) -0.0059(14) -0.0015(14)
C6 0.0186(17) 0.0300(18) 0.035(2) -0.0061(16) -0.0022(15) -0.0059(14)
C7 0.0155(16) 0.0319(18) 0.035(2) -0.0080(16) -0.0075(14) -0.0036(14)
C8 0.0148(15) 0.0289(17) 0.0270(18) -0.0061(15) -0.0066(13) -0.0015(13)
C9 0.0278(19) 0.0362(19) 0.029(2) -0.0076(16) -0.0133(16) -0.0022(16)
C10 0.039(2) 0.036(2) 0.044(3) -0.0034(19) -0.018(2) 0.0106(19)
C11 0.024(2) 0.049(2) 0.056(3) -0.017(2) -0.0110(19) 0.0120(18)
C12 0.0200(18) 0.050(2) 0.043(2) -0.011(2) -0.0075(17) -0.0005(17)
C13 0.0185(16) 0.0282(17) 0.0213(17) -0.0047(14) -0.0071(13) 0.0005(14)
C14 0.0143(15) 0.0228(15) 0.0304(19) -0.0087(14) -0.0074(13) 0.0044(13)
C15 0.0264(19) 0.0284(17) 0.029(2) -0.0049(15) -0.0063(15) -0.0008(15)
C16 0.0248(19) 0.0335(19) 0.035(2) -0.0023(17) -0.0033(16) 0.0010(16)
C17 0.0182(17) 0.0302(18) 0.040(2) -0.0084(16) -0.0049(15) -0.0021(15)
C18 0.0187(17) 0.0281(17) 0.039(2) -0.0106(16) -0.0089(15) 0.0035(14)
C19 0.0128(15) 0.0239(16) 0.0262(18) -0.0068(14) -0.0041(13) 0.0040(13)
C20 0.053(3) 0.074(4) 0.042(3) -0.003(3) 0.001(2) -0.020(3)
Cl1 0.0724(9) 0.0662(8) 0.0392(7) -0.0039(6) -0.0168(6) 0.0025(7)
Cl2 0.0534(9) 0.0680(9) 0.1150(15) -0.0258(9) 0.0076(9) -0.0149(7)
N1 0.0146(13) 0.0261(14) 0.0270(16) -0.0062(12) -0.0017(11) -0.0037(11)
N2 0.0231(17) 0.0332(18) 0.060(3) -0.0044(18) -0.0094(17) -0.0027(14)
N3 0.0233(15) 0.0272(14) 0.0251(16) -0.0082(12) -0.0079(12) 0.0009(12)
N4 0.0240(15) 0.0269(14) 0.0231(15) -0.0055(12) -0.0062(12) -0.0029(12)
N6 0.0217(15) 0.0310(15) 0.0308(17) -0.0125(13) -0.0094(13) 0.0053(13)
O1 0.046(2) 0.0458(18) 0.079(3) -0.0097(18) -0.0217(18) -0.0201(16)
O2 0.0444(19) 0.0432(17) 0.059(2) 0.0050(16) 0.0009(16) -0.0166(15)
O3 0.0287(14) 0.0290(13) 0.0344(15) -0.0038(11) -0.0073(11) 0.0021(11)
O4 0.0397(16) 0.0315(14) 0.0301(15) -0.0028(11) -0.0110(12) -0.0095(12)
O5 0.0411(17) 0.0451(16) 0.0335(15) -0.0121(13) -0.0158(13) -0.0041(13)

loop_
_atom_type_symbol
_atom_type_description
_atom_type_scat_dispersion_real
_atom_type_scat_dispersion_imag
_atom_type_scat_source
C C 0.0033 0.0016 'International Tables Vol C Tables 4.2.6.8 and 6.1.1.4'
N N 0.0061 0.0033 'International Tables Vol C Tables 4.2.6.8 and 6.1.1.4'
O O 0.0106 0.0060 'International Tables Vol C Tables 4.2.6.8 and 6.1.1.4'
Br Br -0.2901 2.4595 'International Tables Vol C Tables 4.2.6.8 and 6.1.1.4'
H H 0.0000 0.0000 'International Tables Vol C Tables 4.2.6.8 and 6.1.1.4'
Cl Cl 0.1484 0.1585 'International Tables Vol C Tables 4.2.6.8 and 6.1.1.4'

loop_
_geom_angle_atom_site_label_1
_geom_angle_atom_site_label_2
_geom_angle_atom_site_label_3
_geom_angle
C2 C1 H23A 120.0
C2 C1 H23B 120.0
H23A C1 H23B 120.0
C1 C2 C3 127.5(4)
C1 C2 Br1 118.4(3)
C3 C2 Br1 114.1(3)
C2 C3 C4 111.1(3)
C2 C3 H2A 109.4
C4 C3 H2A 109.4
C2 C3 H2B 109.4
C4 C3 H2B 109.4
H2A C3 H2B 108.0
N1 C4 C3 112.4(3)
N1 C4 H3A 109.1
C3 C4 H3A 109.1
N1 C4 H3B 109.1
C3 C4 H3B 109.1
H3A C4 H3B 107.9
O3 C5 N1 125.5(3)
O3 C5 C6 126.0(3)
N1 C5 C6 108.5(3)
C7 C6 C5 102.1(3)
C7 C6 H5A 111.4
C5 C6 H5A 111.4
C7 C6 H5B 111.4
C5 C6 H5B 111.4
H5A C6 H5B 109.2
C12 C7 C6 123.1(3)
C12 C7 C8 108.8(3)
C6 C7 C8 102.5(3)
C12 C7 H6 107.2
C6 C7 H6 107.2
C8 C7 H6 107.2
N1 C8 C13 105.3(3)
N1 C8 C9 117.7(3)
C13 C8 C9 112.7(3)
N1 C8 C7 100.7(3)
C13 C8 C7 111.3(3)
C9 C8 C7 108.6(3)
C8 C9 C10 108.4(3)
C8 C9 H8A 110.0
C10 C9 H8A 110.0
C8 C9 H8B 110.0
C10 C9 H8B 110.0
H8A C9 H8B 108.4
C11 C10 C9 115.5(4)
C11 C10 H9 122.2
C9 C10 H9 122.2
C12 C11 C10 124.2(4)
C12 C11 H10 117.9
C10 C11 H10 117.9
C11 C12 C7 118.7(4)
C11 C12 H11 120.6
C7 C12 H11 120.6
N3 C13 C8 118.7(3)
N3 C13 H12 120.6
C8 C13 H12 120.6
N4 C14 C15 119.8(3)
N4 C14 C19 123.5(3)
C15 C14 C19 116.8(3)
C16 C15 C14 121.8(4)
C16 C15 H20 119.1
C14 C15 H20 119.1
C15 C16 C17 119.2(4)
C15 C16 H19 120.4
C17 C16 H19 120.4
C18 C17 C16 122.3(4)
C18 C17 N2 118.0(4)
C16 C17 N2 119.6(4)
C17 C18 C19 118.7(3)
C17 C18 H17 120.6
C19 C18 H17 120.6
C18 C19 C14 121.1(3)
C18 C19 N6 116.3(3)
C14 C19 N6 122.5(3)
Cl2 C20 Cl1 113.0(3)
Cl2 C20 H22A 109.0
Cl1 C20 H22A 109.0
Cl2 C20 H22B 109.0
Cl1 C20 H22B 109.0
H22A C20 H22B 107.8
C5 N1 C4 122.7(3)
C5 N1 C8 110.9(3)
C4 N1 C8 121.9(3)
O2 N2 O1 123.4(4)
O2 N2 C17 118.1(4)
O1 N2 C17 118.5(4)
C13 N3 N4 115.9(3)
C14 N4 N3 118.1(3)
C14 N4 H4 121.0
N3 N4 H4 121.0
O5 N6 O4 122.0(3)
O5 N6 C19 119.0(3)
O4 N6 C19 119.0(3)

loop_
_geom_bond_atom_site_label_1
_geom_bond_atom_site_label_2
_geom_bond_distance
Br1 C2 1.934(5)
C1 C2 1.314(6)
C1 H23A 0.9500
C1 H23B 0.9500
C2 C3 1.501(5)
C3 C4 1.529(5)
C3 H2A 0.9900
C3 H2B 0.9900
C4 N1 1.469(4)
C4 H3A 0.9900
C4 H3B 0.9900
C5 O3 1.230(5)
C5 N1 1.357(5)
C5 C6 1.536(5)
C6 C7 1.528(5)
C6 H5A 0.9900
C6 H5B 0.9900
C7 C12 1.499(6)
C7 C8 1.533(5)
C7 H6 1.0000
C8 N1 1.487(5)
C8 C13 1.510(5)
C8 C9 1.512(5)
C9 C10 1.549(6)
C9 H8A 0.9900
C9 H8B 0.9900
C10 C11 1.503(7)
C10 H9 0.9500
C11 C12 1.339(7)
C11 H10 0.9500
C12 H11 0.9500
C13 N3 1.278(5)
C13 H12 0.9500
C14 N4 1.360(5)
C14 C15 1.404(5)
C14 C19 1.420(5)
C15 C16 1.371(6)
C15 H20 0.9500
C16 C17 1.380(6)
C16 H19 0.9500
C17 C18 1.358(6)
C17 N2 1.461(5)
C18 C19 1.397(5)
C18 H17 0.9500
C19 N6 1.434(5)
C20 Cl2 1.734(6)
C20 Cl1 1.760(6)
C20 H22A 0.9900
C20 H22B 0.9900
N2 O2 1.217(5)
N2 O1 1.223(5)
N3 N4 1.383(4)
N4 H4 0.8800
N6 O5 1.230(4)
N6 O4 1.236(4)

loop_
_geom_torsion_atom_site_label_1
_geom_torsion_atom_site_label_2
_geom_torsion_atom_site_label_3
_geom_torsion_atom_site_label_4
_geom_torsion
C1 C2 C3 C4 -101.0(5)
Br1 C2 C3 C4 76.7(4)
C2 C3 C4 N1 -162.2(3)
O3 C5 C6 C7 166.8(3)
N1 C5 C6 C7 -15.3(4)
C5 C6 C7 C12 155.6(3)
C5 C6 C7 C8 33.1(3)
C12 C7 C8 N1 -170.1(3)
C6 C7 C8 N1 -38.4(3)
C12 C7 C8 C13 -58.9(4)
C6 C7 C8 C13 72.8(4)
C12 C7 C8 C9 65.6(4)
C6 C7 C8 C9 -162.6(3)
N1 C8 C9 C10 -175.1(3)
C13 C8 C9 C10 62.1(4)
C7 C8 C9 C10 -61.6(4)
C8 C9 C10 C11 28.6(5)
C9 C10 C11 C12 1.7(7)
C10 C11 C12 C7 1.7(7)
C6 C7 C12 C11 -154.3(4)
C8 C7 C12 C11 -34.6(5)
N1 C8 C13 N3 -87.7(4)
C9 C8 C13 N3 41.8(4)
C7 C8 C13 N3 164.0(3)
N4 C14 C15 C16 -176.2(3)
C19 C14 C15 C16 2.6(5)
C14 C15 C16 C17 -0.6(6)
C15 C16 C17 C18 -1.1(6)
C15 C16 C17 N2 179.3(3)
C16 C17 C18 C19 0.8(6)
N2 C17 C18 C19 -179.6(3)
C17 C18 C19 C14 1.3(5)
C17 C18 C19 N6 -178.7(3)
N4 C14 C19 C18 175.8(3)
C15 C14 C19 C18 -2.9(5)
N4 C14 C19 N6 -4.1(5)
C15 C14 C19 N6 177.1(3)
O3 C5 N1 C4 11.5(5)
C6 C5 N1 C4 -166.4(3)
O3 C5 N1 C8 168.0(3)
C6 C5 N1 C8 -9.8(4)
C3 C4 N1 C5 -109.6(4)
C3 C4 N1 C8 96.4(4)
C13 C8 N1 C5 -85.1(3)
C9 C8 N1 C5 148.4(3)
C7 C8 N1 C5 30.7(4)
C13 C8 N1 C4 71.7(4)
C9 C8 N1 C4 -54.8(4)
C7 C8 N1 C4 -172.6(3)
C18 C17 N2 O2 -178.7(4)
C16 C17 N2 O2 0.9(5)
C18 C17 N2 O1 1.0(5)
C16 C17 N2 O1 -179.4(4)
C8 C13 N3 N4 170.1(3)
C15 C14 N4 N3 -5.5(5)
C19 C14 N4 N3 175.8(3)
C13 N3 N4 C14 177.9(3)
C18 C19 N6 O5 4.1(5)
C14 C19 N6 O5 -176.0(3)
C18 C19 N6 O4 -176.2(3)
C14 C19 N6 O4 3.7(5)
